data_7001230
loop_
_publ_author_name
'Vicente, Jos\'e'
'Gil-Rubio, Juan'
'Guerrero-Leal, Juan'
'Bautista, Delia'

_publ_section_title
;
 Synthesis of rhodium(i) and rhodium(iii) perfluoroalkyl complexes from
 [Rh(\m-OH)(COD)]2
;
_journal_issue 19
_journal_name_full 'Dalton Transactions'
_journal_page_first 3854
_journal_page_last 3866
_journal_paper_doi 10.1039/b822738a
_journal_year 2009
_chemical_formula_sum 'C29 H34 F7 I N P2 Rh'
_chemical_formula_weight 821.32
_chemical_name_systematic
;
?
;
_space_group_IT_number 2
_symmetry_cell_setting triclinic
_symmetry_space_group_name_Hall '-P 1'
_symmetry_space_group_name_H-M 'P -1'
_atom_sites_solution_hydrogens geom
_atom_sites_solution_primary direct
_atom_sites_solution_secondary difmap
_audit_creation_method SHELXL-97
_cell_angle_alpha 88.019(2)
_cell_angle_beta 76.668(2)
_cell_angle_gamma 69.908(2)
_cell_formula_units_Z 2
_cell_length_a 11.4084(5)
_cell_length_b 11.6334(5)
_cell_length_c 13.1497(6)
_cell_measurement_reflns_used 6798
_cell_measurement_temperature 100(2)
_cell_measurement_theta_max 28.11
_cell_measurement_theta_min 2.48
_cell_volume 1592.92(12)
_computing_cell_refinement 'Bruker SAINT'
_computing_data_collection 'Bruker SMART'
_computing_data_reduction 'Bruker SAINT'
_computing_molecular_graphics 'Bruker SHELXTL'
_computing_publication_material 'Bruker SHELXTL'
_computing_structure_refinement 'SHELXL-97 (Sheldrick, 1997)'
_computing_structure_solution 'SHELXS-97 (Sheldrick, 1990)'
_diffrn_ambient_temperature 100(2)
_diffrn_detector_area_resol_mean 8.26
_diffrn_measured_fraction_theta_full 0.982
_diffrn_measured_fraction_theta_max 0.905
_diffrn_measurement_device_type 'Bruker SMART APEX CCD'
_diffrn_measurement_method \w-scan
_diffrn_radiation_monochromator graphite
_diffrn_radiation_source 'fine-focus sealed tube'
_diffrn_radiation_type MoK\a
_diffrn_radiation_wavelength 0.71073
_diffrn_reflns_av_R_equivalents 0.0154
_diffrn_reflns_av_sigmaI/netI 0.0188
_diffrn_reflns_limit_h_max 14
_diffrn_reflns_limit_h_min -14
_diffrn_reflns_limit_k_max 15
_diffrn_reflns_limit_k_min -14
_diffrn_reflns_limit_l_max 17
_diffrn_reflns_limit_l_min -16
_diffrn_reflns_number 18039
_diffrn_reflns_theta_full 25.50
_diffrn_reflns_theta_max 28.18
_diffrn_reflns_theta_min 1.59
_exptl_absorpt_coefficient_mu 1.667
_exptl_absorpt_correction_T_max 0.7881
_exptl_absorpt_correction_T_min 0.6711
_exptl_absorpt_correction_type multi-scan
_exptl_absorpt_process_details SADABS
_exptl_crystal_colour colourless
_exptl_crystal_density_diffrn 1.712
_exptl_crystal_density_method 'not measured'
_exptl_crystal_description block
_exptl_crystal_F_000 812
_exptl_crystal_size_max 0.26
_exptl_crystal_size_mid 0.15
_exptl_crystal_size_min 0.15
_refine_diff_density_max 0.510
_refine_diff_density_min -0.470
_refine_diff_density_rms 0.073
_refine_ls_extinction_method none
_refine_ls_goodness_of_fit_ref 1.066
_refine_ls_hydrogen_treatment 'rigid methyls, others riding'
_refine_ls_matrix_type full
_refine_ls_number_parameters 377
_refine_ls_number_reflns 7093
_refine_ls_number_restraints 0
_refine_ls_restrained_S_all 1.066
_refine_ls_R_factor_all 0.0201
_refine_ls_R_factor_gt 0.0191
_refine_ls_shift/su_max 0.003
_refine_ls_shift/su_mean 0.000
_refine_ls_structure_factor_coef Fsqd
_refine_ls_weighting_details 'calc w=1/[\s^2^(Fo^2^)+(0.0234P)^2^+0.8200P] where P=(Fo^2^+2Fc^2^)/3'
_refine_ls_weighting_scheme calc
_refine_ls_wR_factor_gt 0.0469
_refine_ls_wR_factor_ref 0.0474
_reflns_number_gt 6838
_reflns_number_total 7093
_reflns_threshold_expression >2sigma(I)
_cod_data_source_file b822738a.txt
_cod_data_source_block jgl2382s
_cod_database_code 7001230

loop_
_symmetry_equiv_pos_as_xyz
'x, y, z'
'-x, -y, -z'

loop_
_atom_site_label
_atom_site_type_symbol
_atom_site_fract_x
_atom_site_fract_y
_atom_site_fract_z
_atom_site_U_iso_or_equiv
_atom_site_adp_type
_atom_site_occupancy
_atom_site_symmetry_multiplicity
_atom_site_calc_flag
_atom_site_refinement_flags
_atom_site_disorder_assembly
_atom_site_disorder_group
Rh1 Rh 0.679280(11) 0.111052(10) 0.260489(9) 0.01112(4) Uani 1 1 d . . .
I2 I 0.763303(10) 0.269480(9) 0.121106(8) 0.01588(4) Uani 1 1 d . . .
P3 P 0.60854(4) 0.25494(4) 0.40253(3) 0.01375(8) Uani 1 1 d . . .
P4 P 0.73898(4) -0.03656(4) 0.12138(3) 0.01617(9) Uani 1 1 d . . .
F1 F 0.96136(9) 0.01700(9) 0.21028(8) 0.0204(2) Uani 1 1 d . . .
F2 F 0.88351(9) 0.11956(9) 0.36028(8) 0.0199(2) Uani 1 1 d . . .
F3 F 0.86568(10) -0.16859(9) 0.31189(9) 0.0240(2) Uani 1 1 d . . .
F4 F 0.83083(10) -0.06291(10) 0.45705(8) 0.0249(2) Uani 1 1 d . . .
F5 F 1.05013(12) -0.23490(11) 0.42620(11) 0.0366(3) Uani 1 1 d . . .
F6 F 1.11122(12) -0.19634(12) 0.26593(11) 0.0414(3) Uani 1 1 d . . .
F7 F 1.08830(12) -0.06810(11) 0.38924(12) 0.0404(3) Uani 1 1 d . . .
C1 C 0.59122(16) 0.00694(15) 0.36598(13) 0.0175(3) Uani 1 1 d . . .
H1A H 0.4992 0.0530 0.3895 0.026 Uiso 1 1 calc R . .
H1B H 0.6301 -0.0097 0.4265 0.026 Uiso 1 1 calc R . .
H1C H 0.6036 -0.0707 0.3308 0.026 Uiso 1 1 calc R . .
C2 C 0.85965(16) 0.03851(15) 0.29797(13) 0.0163(3) Uani 1 1 d . . .
C3 C 0.89676(17) -0.08248(15) 0.35578(14) 0.0196(3) Uani 1 1 d . . .
C4 C 1.03940(18) -0.14518(17) 0.35894(17) 0.0281(4) Uani 1 1 d . . .
C5 C 0.51226(15) 0.18372(14) 0.22140(12) 0.0141(3) Uani 1 1 d . . .
N1 N 0.41417(13) 0.22660(13) 0.19983(11) 0.0165(3) Uani 1 1 d . . .
C11 C 0.29464(16) 0.28684(15) 0.17612(13) 0.0168(3) Uani 1 1 d . . .
C12 C 0.28355(17) 0.38564(16) 0.11056(14) 0.0193(3) Uani 1 1 d . . .
C13 C 0.16374(18) 0.44373(18) 0.08854(16) 0.0264(4) Uani 1 1 d . . .
H13 H 0.1518 0.5117 0.0450 0.032 Uiso 1 1 calc R . .
C14 C 0.06185(19) 0.4039(2) 0.12920(17) 0.0304(4) Uani 1 1 d . . .
H14 H -0.0185 0.4436 0.1120 0.036 Uiso 1 1 calc R . .
C15 C 0.07601(18) 0.30654(19) 0.19479(16) 0.0273(4) Uani 1 1 d . . .
H15 H 0.0050 0.2808 0.2224 0.033 Uiso 1 1 calc R . .
C16 C 0.19305(17) 0.24608(17) 0.22063(14) 0.0206(3) Uani 1 1 d . . .
C17 C 0.39467(18) 0.42777(18) 0.06744(15) 0.0247(4) Uani 1 1 d . . .
H17A H 0.3705 0.4927 0.0188 0.037 Uiso 1 1 calc R . .
H17B H 0.4680 0.3587 0.0304 0.037 Uiso 1 1 calc R . .
H17C H 0.4182 0.4595 0.1249 0.037 Uiso 1 1 calc R . .
C18 C 0.2089(2) 0.1435(2) 0.29491(17) 0.0297(4) Uani 1 1 d . . .
H18A H 0.1263 0.1319 0.3213 0.045 Uiso 1 1 calc R . .
H18B H 0.2389 0.1640 0.3536 0.045 Uiso 1 1 calc R . .
H18C H 0.2719 0.0678 0.2581 0.045 Uiso 1 1 calc R . .
C21 C 0.43785(16) 0.34219(15) 0.42345(13) 0.0167(3) Uani 1 1 d . . .
C22 C 0.39816(17) 0.43392(16) 0.35458(14) 0.0203(3) Uani 1 1 d . . .
H22 H 0.4604 0.4512 0.3007 0.024 Uiso 1 1 calc R . .
C23 C 0.26925(18) 0.49984(17) 0.36404(16) 0.0254(4) Uani 1 1 d . . .
H23 H 0.2435 0.5618 0.3167 0.030 Uiso 1 1 calc R . .
C24 C 0.17809(18) 0.47583(18) 0.44202(19) 0.0323(5) Uani 1 1 d . . .
H24 H 0.0896 0.5212 0.4485 0.039 Uiso 1 1 calc R . .
C25 C 0.21604(19) 0.38522(19) 0.51103(19) 0.0353(5) Uani 1 1 d . . .
H25 H 0.1533 0.3689 0.5650 0.042 Uiso 1 1 calc R . .
C26 C 0.34569(18) 0.31803(17) 0.50167(16) 0.0250(4) Uani 1 1 d . . .
H26 H 0.3710 0.2557 0.5489 0.030 Uiso 1 1 calc R . .
C27 C 0.67830(17) 0.37497(16) 0.39374(15) 0.0212(4) Uani 1 1 d . . .
H27A H 0.6641 0.4210 0.3312 0.032 Uiso 1 1 calc R . .
H27B H 0.7707 0.3381 0.3891 0.032 Uiso 1 1 calc R . .
H27C H 0.6378 0.4305 0.4561 0.032 Uiso 1 1 calc R . .
C28 C 0.62454(18) 0.19904(17) 0.53136(13) 0.0211(4) Uani 1 1 d . . .
H28A H 0.5848 0.2677 0.5835 0.032 Uiso 1 1 calc R . .
H28B H 0.7157 0.1608 0.5311 0.032 Uiso 1 1 calc R . .
H28C H 0.5817 0.1385 0.5488 0.032 Uiso 1 1 calc R . .
C31 C 0.67044(18) -0.15769(16) 0.14889(13) 0.0195(3) Uani 1 1 d . . .
C32 C 0.53941(19) -0.12930(18) 0.15759(15) 0.0255(4) Uani 1 1 d . . .
H32 H 0.4878 -0.0477 0.1485 0.031 Uiso 1 1 calc R . .
C33 C 0.4833(2) -0.2186(2) 0.17938(16) 0.0339(5) Uani 1 1 d . . .
H33 H 0.3940 -0.1986 0.1844 0.041 Uiso 1 1 calc R . .
C34 C 0.5585(2) -0.3375(2) 0.19384(16) 0.0360(5) Uani 1 1 d . . .
H34 H 0.5206 -0.3992 0.2083 0.043 Uiso 1 1 calc R . .
C35 C 0.6873(2) -0.36639(18) 0.18728(17) 0.0344(5) Uani 1 1 d . . .
H35 H 0.7380 -0.4477 0.1981 0.041 Uiso 1 1 calc R . .
C36 C 0.7438(2) -0.27718(17) 0.16482(15) 0.0272(4) Uani 1 1 d . . .
H36 H 0.8331 -0.2978 0.1603 0.033 Uiso 1 1 calc R . .
C37 C 0.90661(18) -0.11885(18) 0.06157(16) 0.0273(4) Uani 1 1 d . . .
H37A H 0.9491 -0.1652 0.1145 0.041 Uiso 1 1 calc R . .
H37B H 0.9485 -0.0603 0.0324 0.041 Uiso 1 1 calc R . .
H37C H 0.9127 -0.1754 0.0055 0.041 Uiso 1 1 calc R . .
C38 C 0.6823(2) 0.02663(18) 0.00562(14) 0.0268(4) Uani 1 1 d . . .
H38A H 0.7218 0.0873 -0.0224 0.040 Uiso 1 1 calc R . .
H38B H 0.5887 0.0660 0.0246 0.040 Uiso 1 1 calc R . .
H38C H 0.7059 -0.0395 -0.0475 0.040 Uiso 1 1 calc R . .

loop_
_atom_site_aniso_label
_atom_site_aniso_U_11
_atom_site_aniso_U_22
_atom_site_aniso_U_33
_atom_site_aniso_U_23
_atom_site_aniso_U_13
_atom_site_aniso_U_12
Rh1 0.01163(6) 0.01000(6) 0.01208(6) 0.00139(4) -0.00289(5) -0.00419(5)
I2 0.01627(6) 0.01407(6) 0.01782(6) 0.00393(4) -0.00278(4) -0.00693(4)
P3 0.01458(19) 0.01276(18) 0.01399(19) 0.00017(15) -0.00365(15) -0.00457(15)
P4 0.0206(2) 0.01344(19) 0.0146(2) -0.00055(15) -0.00161(16) -0.00750(16)
F1 0.0137(5) 0.0194(5) 0.0247(5) 0.0031(4) -0.0010(4) -0.0038(4)
F2 0.0187(5) 0.0161(5) 0.0280(5) 0.0003(4) -0.0112(4) -0.0061(4)
F3 0.0283(6) 0.0144(5) 0.0319(6) 0.0040(4) -0.0113(5) -0.0082(4)
F4 0.0278(6) 0.0248(5) 0.0213(5) 0.0076(4) -0.0071(4) -0.0077(4)
F5 0.0338(6) 0.0230(6) 0.0525(8) 0.0177(5) -0.0207(6) -0.0037(5)
F6 0.0246(6) 0.0345(7) 0.0482(8) 0.0053(6) -0.0025(6) 0.0066(5)
F7 0.0306(6) 0.0286(6) 0.0728(10) 0.0149(6) -0.0336(7) -0.0109(5)
C1 0.0188(8) 0.0181(8) 0.0173(8) 0.0034(6) -0.0033(6) -0.0095(7)
C2 0.0163(8) 0.0133(7) 0.0187(8) 0.0014(6) -0.0037(6) -0.0049(6)
C3 0.0190(8) 0.0161(8) 0.0236(9) 0.0033(7) -0.0073(7) -0.0046(7)
C4 0.0232(9) 0.0202(9) 0.0393(11) 0.0085(8) -0.0124(8) -0.0028(7)
C5 0.0175(8) 0.0132(7) 0.0122(7) 0.0008(6) -0.0016(6) -0.0074(6)
N1 0.0170(7) 0.0174(7) 0.0174(7) 0.0014(5) -0.0047(5) -0.0082(6)
C11 0.0142(8) 0.0196(8) 0.0174(8) -0.0003(6) -0.0063(6) -0.0049(6)
C12 0.0202(8) 0.0204(8) 0.0182(8) 0.0013(7) -0.0067(7) -0.0070(7)
C13 0.0253(9) 0.0270(9) 0.0272(10) 0.0050(8) -0.0130(8) -0.0050(8)
C14 0.0193(9) 0.0375(11) 0.0342(11) 0.0009(9) -0.0133(8) -0.0049(8)
C15 0.0175(9) 0.0363(11) 0.0312(10) -0.0016(8) -0.0067(8) -0.0122(8)
C16 0.0187(8) 0.0240(9) 0.0217(9) 0.0003(7) -0.0058(7) -0.0101(7)
C17 0.0258(9) 0.0293(10) 0.0239(9) 0.0093(8) -0.0096(7) -0.0140(8)
C18 0.0270(10) 0.0357(11) 0.0324(11) 0.0118(9) -0.0074(8) -0.0188(9)
C21 0.0172(8) 0.0131(7) 0.0187(8) -0.0021(6) -0.0045(6) -0.0032(6)
C22 0.0227(9) 0.0162(8) 0.0188(8) -0.0002(6) -0.0030(7) -0.0037(7)
C23 0.0260(9) 0.0187(8) 0.0293(10) 0.0010(7) -0.0109(8) -0.0021(7)
C24 0.0164(9) 0.0233(9) 0.0529(13) 0.0039(9) -0.0082(9) -0.0014(7)
C25 0.0187(9) 0.0282(10) 0.0521(14) 0.0092(10) 0.0018(9) -0.0066(8)
C26 0.0209(9) 0.0190(8) 0.0323(10) 0.0078(7) -0.0040(8) -0.0055(7)
C27 0.0229(9) 0.0184(8) 0.0241(9) -0.0038(7) -0.0033(7) -0.0101(7)
C28 0.0232(9) 0.0245(9) 0.0144(8) 0.0000(7) -0.0063(7) -0.0053(7)
C31 0.0290(9) 0.0174(8) 0.0142(8) -0.0020(6) -0.0021(7) -0.0121(7)
C32 0.0328(10) 0.0250(9) 0.0249(9) 0.0019(7) -0.0106(8) -0.0155(8)
C33 0.0416(12) 0.0463(12) 0.0280(10) 0.0019(9) -0.0098(9) -0.0317(10)
C34 0.0635(15) 0.0343(11) 0.0228(10) 0.0031(8) -0.0043(10) -0.0365(11)
C35 0.0539(14) 0.0193(9) 0.0306(11) 0.0015(8) -0.0038(10) -0.0173(9)
C36 0.0355(11) 0.0186(9) 0.0264(10) 0.0002(7) -0.0018(8) -0.0112(8)
C37 0.0246(9) 0.0244(9) 0.0278(10) -0.0080(8) 0.0061(8) -0.0090(8)
C38 0.0442(12) 0.0238(9) 0.0160(8) 0.0020(7) -0.0095(8) -0.0146(8)

loop_
_atom_type_symbol
_atom_type_description
_atom_type_scat_dispersion_real
_atom_type_scat_dispersion_imag
_atom_type_scat_source
C C 0.0033 0.0016 'International Tables Vol C Tables 4.2.6.8 and 6.1.1.4'
H H 0.0000 0.0000 'International Tables Vol C Tables 4.2.6.8 and 6.1.1.4'
N N 0.0061 0.0033 'International Tables Vol C Tables 4.2.6.8 and 6.1.1.4'
F F 0.0171 0.0103 'International Tables Vol C Tables 4.2.6.8 and 6.1.1.4'
P P 0.1023 0.0942 'International Tables Vol C Tables 4.2.6.8 and 6.1.1.4'
Rh Rh -1.1178 0.9187 'International Tables Vol C Tables 4.2.6.8 and 6.1.1.4'
I I -0.4742 1.8119 'International Tables Vol C Tables 4.2.6.8 and 6.1.1.4'

loop_
_geom_angle_atom_site_label_1
_geom_angle_atom_site_label_2
_geom_angle_atom_site_label_3
_geom_angle
_geom_angle_site_symmetry_1
_geom_angle_site_symmetry_3
_geom_angle_publ_flag
C5 Rh1 C2 177.70(6) . . ?
C5 Rh1 C1 86.58(6) . . ?
C2 Rh1 C1 95.71(6) . . ?
C5 Rh1 P3 90.46(5) . . ?
C2 Rh1 P3 89.62(5) . . ?
C1 Rh1 P3 84.89(5) . . ?
C5 Rh1 P4 87.40(5) . . ?
C2 Rh1 P4 92.63(5) . . ?
C1 Rh1 P4 92.25(5) . . ?
P3 Rh1 P4 176.529(15) . . ?
C5 Rh1 I2 86.37(5) . . ?
C2 Rh1 I2 91.33(4) . . ?
C1 Rh1 I2 172.52(5) . . ?
P3 Rh1 I2 92.650(11) . . ?
P4 Rh1 I2 89.943(12) . . ?
C27 P3 C28 101.48(9) . . ?
C27 P3 C21 102.38(8) . . ?
C28 P3 C21 103.03(8) . . ?
C27 P3 Rh1 117.84(6) . . ?
C28 P3 Rh1 118.35(6) . . ?
C21 P3 Rh1 111.58(6) . . ?
C37 P4 C31 103.50(9) . . ?
C37 P4 C38 99.95(10) . . ?
C31 P4 C38 101.48(9) . . ?
C37 P4 Rh1 120.98(7) . . ?
C31 P4 Rh1 114.84(6) . . ?
C38 P4 Rh1 113.39(6) . . ?
F1 C2 F2 102.12(12) . . ?
F1 C2 C3 103.12(13) . . ?
F2 C2 C3 102.51(13) . . ?
F1 C2 Rh1 112.67(11) . . ?
F2 C2 Rh1 113.29(10) . . ?
C3 C2 Rh1 120.94(11) . . ?
F4 C3 F3 107.70(14) . . ?
F4 C3 C4 105.50(14) . . ?
F3 C3 C4 105.13(14) . . ?
F4 C3 C2 109.76(14) . . ?
F3 C3 C2 110.31(14) . . ?
C4 C3 C2 117.89(15) . . ?
F7 C4 F6 108.34(17) . . ?
F7 C4 F5 107.80(16) . . ?
F6 C4 F5 107.01(15) . . ?
F7 C4 C3 112.37(15) . . ?
F6 C4 C3 111.56(16) . . ?
F5 C4 C3 109.56(16) . . ?
N1 C5 Rh1 179.19(15) . . ?
C5 N1 C11 175.92(16) . . ?
C16 C11 C12 123.77(16) . . ?
C16 C11 N1 118.17(15) . . ?
C12 C11 N1 118.04(15) . . ?
C13 C12 C11 116.75(16) . . ?
C13 C12 C17 121.69(16) . . ?
C11 C12 C17 121.55(16) . . ?
C14 C13 C12 121.02(18) . . ?
C13 C14 C15 120.63(17) . . ?
C14 C15 C16 120.85(18) . . ?
C15 C16 C11 116.95(17) . . ?
C15 C16 C18 121.61(17) . . ?
C11 C16 C18 121.42(16) . . ?
C26 C21 C22 118.91(16) . . ?
C26 C21 P3 122.88(13) . . ?
C22 C21 P3 118.15(13) . . ?
C23 C22 C21 120.71(17) . . ?
C24 C23 C22 120.18(18) . . ?
C23 C24 C25 119.75(18) . . ?
C24 C25 C26 120.39(19) . . ?
C21 C26 C25 120.05(17) . . ?
C36 C31 C32 118.69(17) . . ?
C36 C31 P4 122.22(15) . . ?
C32 C31 P4 119.06(14) . . ?
C33 C32 C31 120.86(19) . . ?
C32 C33 C34 119.5(2) . . ?
C35 C34 C33 120.30(19) . . ?
C34 C35 C36 120.3(2) . . ?
C35 C36 C31 120.4(2) . . ?

loop_
_geom_bond_atom_site_label_1
_geom_bond_atom_site_label_2
_geom_bond_distance
_geom_bond_site_symmetry_2
_geom_bond_publ_flag
Rh1 C5 1.9810(16) . ?
Rh1 C2 2.1061(16) . ?
Rh1 C1 2.1160(16) . ?
Rh1 P3 2.3526(4) . ?
Rh1 P4 2.3660(4) . ?
Rh1 I2 2.80090(18) . ?
P3 C27 1.8184(18) . ?
P3 C28 1.8196(17) . ?
P3 C21 1.8200(17) . ?
P4 C37 1.8146(19) . ?
P4 C31 1.8219(17) . ?
P4 C38 1.8237(19) . ?
F1 C2 1.3936(19) . ?
F2 C2 1.4025(19) . ?
F3 C3 1.357(2) . ?
F4 C3 1.354(2) . ?
F5 C4 1.336(2) . ?
F6 C4 1.332(2) . ?
F7 C4 1.321(2) . ?
C2 C3 1.550(2) . ?
C3 C4 1.548(2) . ?
C5 N1 1.155(2) . ?
N1 C11 1.404(2) . ?
C11 C16 1.399(2) . ?
C11 C12 1.401(2) . ?
C12 C13 1.394(2) . ?
C12 C17 1.498(2) . ?
C13 C14 1.385(3) . ?
C14 C15 1.387(3) . ?
C15 C16 1.393(3) . ?
C16 C18 1.504(3) . ?
C21 C26 1.388(2) . ?
C21 C22 1.398(2) . ?
C22 C23 1.383(3) . ?
C23 C24 1.378(3) . ?
C24 C25 1.387(3) . ?
C25 C26 1.394(3) . ?
C31 C36 1.392(3) . ?
C31 C32 1.393(3) . ?
C32 C33 1.387(3) . ?
C33 C34 1.388(3) . ?
C34 C35 1.373(3) . ?
C35 C36 1.390(3) . ?
